data_7121094
loop_
_publ_author_name
'Abeng\'ozar, Alberto'
'Garc\'ia-Garc\'ia, Patricia'
'Sucunza, David'
'P\'erez-Redondo, Adri\'an'
'Vaquero, Juan J.'

_publ_section_title
;
 Synthesis of functionalized helical BN-benzo[c]phenanthrenes.
;
_journal_issue 20
_journal_name_full 'Chemical communications (Cambridge, England)'
_journal_page_first 2467
_journal_page_last 2470
_journal_paper_doi 10.1039/c7cc09264d
_journal_volume 54
_journal_year 2018
_chemical_formula_moiety 'C16 H12 B N'
_chemical_formula_sum 'C16 H12 B N'
_chemical_formula_weight 229.08
_space_group_IT_number 14
_space_group_name_Hall '-P 2ybc'
_space_group_name_H-M_alt 'P 1 21/c 1'
_symmetry_cell_setting monoclinic
_symmetry_Int_Tables_number 14
_symmetry_space_group_name_Hall '-P 2ybc'
_symmetry_space_group_name_H-M 'P 1 21/c 1'
_atom_sites_solution_hydrogens geom
_atom_sites_solution_primary direct
_atom_sites_solution_secondary direct
_audit_conform_dict_location ftp://ftp.iucr.org/pub/cif_core.dic
_audit_conform_dict_name cif_core.dic
_audit_conform_dict_version 2.4.3
_audit_creation_date 2017-10-04T17:28:45-00:00
_audit_creation_method 'WinGX routine CIF_UPDATE'
_audit_update_record
;
2017-10-24 deposited with the CCDC.
2018-01-03 downloaded from the CCDC.
;
_cell_angle_alpha 90
_cell_angle_beta 108.891(4)
_cell_angle_gamma 90
_cell_formula_units_Z 4
_cell_length_a 10.1772(7)
_cell_length_b 7.8477(5)
_cell_length_c 15.4070(9)
_cell_measurement_reflns_used 64
_cell_measurement_temperature 200(2)
_cell_measurement_theta_max 27
_cell_measurement_theta_min 3
_cell_measurement_wavelength 0.71073
_cell_volume 1164.24(13)
_computing_cell_refinement 'Dirax/lsq (Duisenberg & Schreurs, 1989-2000)'
_computing_data_collection 'Collect (Bruker AXS BV, 1997-2004)'
_computing_data_reduction 'EvalCCD (Duisenberg & Schreurs 1990-2000)'
_computing_molecular_graphics 'ORTEP-3 for Windows (Farrugia, 2012)'
_computing_publication_material 'WinGX publication routines (Farrugia, 2012)'
_computing_structure_refinement 'SHELXL-2014/7 (Sheldrick, 2014)'
_computing_structure_solution 'SHELXS-2013/1 (Sheldrick, 2008)'
_diffrn_ambient_temperature 200(2)
_diffrn_detector 'CCD plate'
_diffrn_detector_area_resol_mean 9
_diffrn_measured_fraction_theta_full 0.998
_diffrn_measured_fraction_theta_max 0.999
_diffrn_measurement_device '95mm CCD camera on \k-goniostat'
_diffrn_measurement_device_type KappaCCD
_diffrn_measurement_method 'CCD rotation images, thick slices'
_diffrn_orient_matrix_UB_11 0.01
_diffrn_orient_matrix_UB_12 0
_diffrn_orient_matrix_UB_13 0
_diffrn_orient_matrix_UB_21 0
_diffrn_orient_matrix_UB_22 0.01
_diffrn_orient_matrix_UB_23 0
_diffrn_orient_matrix_UB_31 0
_diffrn_orient_matrix_UB_32 0
_diffrn_orient_matrix_UB_33 0.01
_diffrn_radiation_monochromator 'horizonally mounted graphite crystal'
_diffrn_radiation_probe x-ray
_diffrn_radiation_type MoK\a
_diffrn_radiation_wavelength 0.71073
_diffrn_reflns_av_R_equivalents 0.08
_diffrn_reflns_av_unetI/netI 0.0364
_diffrn_reflns_Laue_measured_fraction_full 0.998
_diffrn_reflns_Laue_measured_fraction_max 0.999
_diffrn_reflns_limit_h_max 13
_diffrn_reflns_limit_h_min -13
_diffrn_reflns_limit_k_max 10
_diffrn_reflns_limit_k_min -10
_diffrn_reflns_limit_l_max 20
_diffrn_reflns_limit_l_min -20
_diffrn_reflns_number 25671
_diffrn_reflns_point_group_measured_fraction_full 0.998
_diffrn_reflns_point_group_measured_fraction_max 0.999
_diffrn_reflns_reduction_process
;
        Scaled and merged with Sortav
        R.H. Blessing, (1987) Cryst. Rev. 1, 3-58
        R.H. Blessing, (1989) J. Appl. Cryst. 22, 396-397
;
_diffrn_reflns_theta_full 25
_diffrn_reflns_theta_max 27.492
_diffrn_reflns_theta_min 3.349
_diffrn_source 'Enraf Nonius FR590'
_diffrn_standards_number 0
_exptl_absorpt_coefficient_mu 0.075
_exptl_absorpt_correction_T_max 1.963
_exptl_absorpt_correction_T_min 0.963
_exptl_absorpt_correction_type multi-scan
_exptl_absorpt_process_details
;
 R.H. Blessing, Acta Cryst. (1995), A51, 33-38
;
_exptl_crystal_colour colourless
_exptl_crystal_density_diffrn 1.307
_exptl_crystal_density_method 'not measured'
_exptl_crystal_description prism
_exptl_crystal_F_000 480
_exptl_crystal_recrystallization_method 'Re-crystallisation from solvent: Hexane/diethylether'
_exptl_crystal_size_max 0.28
_exptl_crystal_size_mid 0.25
_exptl_crystal_size_min 0.14
_refine_diff_density_max 0.215
_refine_diff_density_min -0.229
_refine_diff_density_rms 0.056
_refine_ls_extinction_method none
_refine_ls_goodness_of_fit_ref 1.058
_refine_ls_hydrogen_treatment constr
_refine_ls_matrix_type full
_refine_ls_number_constraints 0
_refine_ls_number_parameters 163
_refine_ls_number_reflns 2671
_refine_ls_number_restraints 0
_refine_ls_restrained_S_all 1.058
_refine_ls_R_factor_all 0.099
_refine_ls_R_factor_gt 0.0557
_refine_ls_shift/su_max 0
_refine_ls_shift/su_mean 0
_refine_ls_structure_factor_coef Fsqd
_refine_ls_weighting_details 'w=1/[\s^2^(Fo^2^)+(0.0683P)^2^+0.5012P] where P=(Fo^2^+2Fc^2^)/3'
_refine_ls_weighting_scheme calc
_refine_ls_wR_factor_gt 0.1239
_refine_ls_wR_factor_ref 0.1524
_reflns_Friedel_coverage 0
_reflns_number_gt 1784
_reflns_number_total 2671
_reflns_threshold_expression 'I > 2\s(I)'
_cod_data_source_file c7cc09264d2.cif
_cod_data_source_block 3a
_cod_depositor_comments 'Adding full bibliography for 7121094.cif.'
_cod_original_sg_symbol_H-M 'P 21/c'
_cod_database_code 7121094

loop_
_symmetry_equiv_pos_as_xyz
'x, y, z'
'-x, y+1/2, -z+1/2'
'-x, -y, -z'
'x, -y-1/2, z-1/2'

loop_
_atom_site_label
_atom_site_type_symbol
_atom_site_fract_x
_atom_site_fract_y
_atom_site_fract_z
_atom_site_U_iso_or_equiv
_atom_site_adp_type
_atom_site_occupancy
_atom_site_site_symmetry_order
_atom_site_calc_flag
_atom_site_refinement_flags_posn
_atom_site_refinement_flags_adp
C12C C 0.78047(18) 0.4009(2) 0.21772(12) 0.0286(4) Uani 1 1 d . .
C1 C 0.79483(19) 0.3553(2) 0.30835(12) 0.0315(4) Uani 1 1 d . .
H1 H 0.7212 0.2973 0.3211 0.038 Uiso 1 1 calc R U
C2 C 0.91428(19) 0.3936(2) 0.37904(13) 0.0365(5) Uani 1 1 d . .
H2 H 0.9223 0.3618 0.44 0.044 Uiso 1 1 calc R U
C3 C 1.0233(2) 0.4786(3) 0.36179(15) 0.0409(5) Uani 1 1 d . .
H3 H 1.1031 0.5115 0.411 0.049 Uiso 1 1 calc R U
C4 C 1.0142(2) 0.5140(2) 0.27333(15) 0.0391(5) Uani 1 1 d . .
H4 H 1.0898 0.5694 0.2617 0.047 Uiso 1 1 calc R U
C4A C 0.89643(19) 0.4709(2) 0.19900(13) 0.0328(4) Uani 1 1 d . .
C5 C 0.8999(2) 0.4828(2) 0.10650(14) 0.0384(5) Uani 1 1 d . .
H5 H 0.9748 0.5404 0.0951 0.046 Uiso 1 1 calc R U
C6 C 0.7991(2) 0.4138(2) 0.03611(14) 0.0385(5) Uani 1 1 d . .
H6 H 0.8096 0.4067 -0.0229 0.046 Uiso 1 1 calc R U
C12A C 0.52774(18) 0.3489(2) 0.15606(12) 0.0283(4) Uani 1 1 d . .
C12 C 0.49846(19) 0.4256(2) 0.22970(12) 0.0319(4) Uani 1 1 d . .
H12 H 0.5674 0.4927 0.2723 0.038 Uiso 1 1 calc R U
C11 C 0.37016(19) 0.4047(2) 0.24116(13) 0.0360(5) Uani 1 1 d . .
H11 H 0.3524 0.4564 0.292 0.043 Uiso 1 1 calc R U
C10 C 0.26711(19) 0.3092(3) 0.17920(14) 0.0372(5) Uani 1 1 d . .
H10 H 0.1812 0.289 0.1893 0.045 Uiso 1 1 calc R U
C9 C 0.2913(2) 0.2446(2) 0.10340(14) 0.0375(5) Uani 1 1 d . .
H9 H 0.2192 0.1834 0.0597 0.045 Uiso 1 1 calc R U
C8A C 0.41886(19) 0.2655(2) 0.08782(13) 0.0325(4) Uani 1 1 d . .
C8 C 0.4334(2) 0.2191(3) 0.00125(14) 0.0404(5) Uani 1 1 d . .
H8 H 0.3622 0.1546 -0.0413 0.048 Uiso 1 1 calc R U
C7 C 0.5455(2) 0.2649(3) -0.02064(14) 0.0428(5) Uani 1 1 d . .
H7 H 0.5482 0.2461 -0.0809 0.051 Uiso 1 1 calc R U
B1 B 0.6684(2) 0.3473(3) 0.05129(15) 0.0348(5) Uani 1 1 d . .
N1 N 0.65906(15) 0.36422(19) 0.14279(10) 0.0291(4) Uani 1 1 d . .

loop_
_atom_site_aniso_label
_atom_site_aniso_U_11
_atom_site_aniso_U_22
_atom_site_aniso_U_33
_atom_site_aniso_U_23
_atom_site_aniso_U_13
_atom_site_aniso_U_12
C12C 0.0295(9) 0.0238(9) 0.0338(10) -0.0005(7) 0.0119(8) 0.0027(7)
C1 0.0314(9) 0.0292(9) 0.0351(10) 0.0000(8) 0.0124(8) 0.0024(7)
C2 0.0339(10) 0.0378(11) 0.0356(11) -0.0008(8) 0.0083(8) 0.0066(8)
C3 0.0301(10) 0.0409(11) 0.0463(12) -0.0065(9) 0.0049(9) 0.0013(8)
C4 0.0310(10) 0.0311(10) 0.0572(13) -0.0021(9) 0.0171(9) -0.0017(8)
C4A 0.0330(10) 0.0264(9) 0.0424(11) 0.0017(8) 0.0169(8) 0.0019(8)
C5 0.0397(11) 0.0326(10) 0.0507(12) 0.0072(9) 0.0253(10) 0.0011(8)
C6 0.0489(12) 0.0359(10) 0.0383(11) 0.0048(9) 0.0245(10) 0.0061(9)
C12A 0.0305(9) 0.0257(9) 0.0294(9) 0.0036(7) 0.0108(8) 0.0006(7)
C12 0.0307(9) 0.0328(10) 0.0323(10) 0.0001(8) 0.0102(8) 0.0004(8)
C11 0.0349(10) 0.0390(11) 0.0365(11) 0.0050(8) 0.0150(9) 0.0066(8)
C10 0.0285(9) 0.0391(11) 0.0441(12) 0.0087(9) 0.0120(9) 0.0008(8)
C9 0.0323(10) 0.0343(10) 0.0400(11) 0.0047(8) 0.0035(8) -0.0052(8)
C8A 0.0346(10) 0.0284(9) 0.0324(10) 0.0029(8) 0.0079(8) -0.0010(8)
C8 0.0444(11) 0.0379(11) 0.0344(11) -0.0067(9) 0.0066(9) -0.0053(9)
C7 0.0537(13) 0.0444(12) 0.0318(11) -0.0039(9) 0.0160(10) 0.0016(10)
B1 0.0438(12) 0.0305(11) 0.0325(12) 0.0026(9) 0.0157(10) 0.0078(9)
N1 0.0298(8) 0.0269(8) 0.0316(8) 0.0010(6) 0.0114(7) 0.0004(6)

loop_
_atom_type_symbol
_atom_type_description
_atom_type_scat_dispersion_real
_atom_type_scat_dispersion_imag
_atom_type_scat_source
C C 0.0033 0.0016 'International Tables Vol C Tables 4.2.6.8 and 6.1.1.4'
H H 0 0 'International Tables Vol C Tables 4.2.6.8 and 6.1.1.4'
B B 0.0013 0.0007 'International Tables Vol C Tables 4.2.6.8 and 6.1.1.4'
N N 0.0061 0.0033 'International Tables Vol C Tables 4.2.6.8 and 6.1.1.4'

loop_
_exptl_crystal_face_index_h
_exptl_crystal_face_index_k
_exptl_crystal_face_index_l
_exptl_crystal_face_perp_dist
2 0 1 0.122
-1 0 3 0.215
2 0 -1 0.179
1 0 -9 0.273
-3 0 -4 0.212
-3 0 1 0.219
0 -1 0 0.12
0 1 0 0.192
3 3 -4 0.177
2 -6 -3 0.148

loop_
_geom_angle_atom_site_label_1
_geom_angle_atom_site_label_2
_geom_angle_atom_site_label_3
_geom_angle
C1 C12C C4A 118.53(17)
C1 C12C N1 122.69(16)
C4A C12C N1 118.48(16)
C2 C1 C12C 120.83(18)
C2 C1 H1 119.6
C12C C1 H1 119.6
C1 C2 C3 120.50(18)
C1 C2 H2 119.7
C3 C2 H2 119.7
C4 C3 C2 119.20(18)
C4 C3 H3 120.4
C2 C3 H3 120.4
C3 C4 C4A 121.95(18)
C3 C4 H4 119
C4A C4 H4 119
C4 C4A C12C 118.39(17)
C4 C4A C5 120.21(17)
C12C C4A C5 121.12(17)
C6 C5 C4A 121.08(17)
C6 C5 H5 119.5
C4A C5 H5 119.5
C5 C6 B1 119.58(18)
C5 C6 H6 120.2
B1 C6 H6 120.2
C12 C12A C8A 118.66(16)
C12 C12A N1 122.50(16)
C8A C12A N1 118.59(15)
C11 C12 C12A 120.69(18)
C11 C12 H12 119.7
C12A C12 H12 119.7
C12 C11 C10 120.72(18)
C12 C11 H11 119.6
C10 C11 H11 119.6
C9 C10 C11 118.89(17)
C9 C10 H10 120.6
C11 C10 H10 120.6
C10 C9 C8A 122.36(18)
C10 C9 H9 118.8
C8A C9 H9 118.8
C9 C8A C12A 118.13(17)
C9 C8A C8 120.54(17)
C12A C8A C8 121.04(16)
C7 C8 C8A 121.19(18)
C7 C8 H8 119.4
C8A C8 H8 119.4
C8 C7 B1 119.83(18)
C8 C7 H7 120.1
B1 C7 H7 120.1
N1 B1 C6 117.11(18)
N1 B1 C7 116.75(18)
C6 B1 C7 126.14(18)
C12A N1 C12C 120.76(14)
C12A N1 B1 119.54(15)
C12C N1 B1 119.68(15)

loop_
_geom_bond_atom_site_label_1
_geom_bond_atom_site_label_2
_geom_bond_distance
C12C C1 1.402(2)
C12C C4A 1.414(2)
C12C N1 1.421(2)
C1 C2 1.377(3)
C1 H1 0.95
C2 C3 1.392(3)
C2 H2 0.95
C3 C4 1.364(3)
C3 H3 0.95
C4 C4A 1.405(3)
C4 H4 0.95
C4A C5 1.440(3)
C5 C6 1.342(3)
C5 H5 0.95
C6 B1 1.516(3)
C6 H6 0.95
C12A C12 1.399(2)
C12A C8A 1.416(2)
C12A N1 1.421(2)
C12 C11 1.383(3)
C12 H12 0.95
C11 C10 1.387(3)
C11 H11 0.95
C10 C9 1.366(3)
C10 H10 0.95
C9 C8A 1.404(3)
C9 H9 0.95
C8A C8 1.436(3)
C8 C7 1.339(3)
C8 H8 0.95
C7 B1 1.521(3)
C7 H7 0.95
B1 N1 1.450(2)

loop_
_geom_torsion_atom_site_label_1
_geom_torsion_atom_site_label_2
_geom_torsion_atom_site_label_3
_geom_torsion_atom_site_label_4
_geom_torsion
C4A C12C C1 C2 6.5(3)
N1 C12C C1 C2 -179.88(16)
C12C C1 C2 C3 0.0(3)
C1 C2 C3 C4 -4.1(3)
C2 C3 C4 C4A 1.6(3)
C3 C4 C4A C12C 5.0(3)
C3 C4 C4A C5 -169.08(18)
C1 C12C C4A C4 -8.9(3)
N1 C12C C4A C4 177.28(16)
C1 C12C C4A C5 165.13(17)
N1 C12C C4A C5 -8.7(3)
C4 C4A C5 C6 167.73(18)
C12C C4A C5 C6 -6.2(3)
C4A C5 C6 B1 9.9(3)
C8A C12A C12 C11 7.0(3)
N1 C12A C12 C11 -178.71(16)
C12A C12 C11 C10 -0.9(3)
C12 C11 C10 C9 -4.0(3)
C11 C10 C9 C8A 2.7(3)
C10 C9 C8A C12A 3.4(3)
C10 C9 C8A C8 -170.41(18)
C12 C12A C8A C9 -8.2(3)
N1 C12A C8A C9 177.33(15)
C12 C12A C8A C8 165.64(17)
N1 C12A C8A C8 -8.9(3)
C9 C8A C8 C7 168.23(19)
C12A C8A C8 C7 -5.4(3)
C8A C8 C7 B1 8.1(3)
C5 C6 B1 N1 0.7(3)
C5 C6 B1 C7 -179.61(19)
C8 C7 B1 N1 2.9(3)
C8 C7 B1 C6 -176.83(19)
C12 C12A N1 C12C 23.8(2)
C8A C12A N1 C12C -161.96(16)
C12 C12A N1 B1 -154.37(17)
C8A C12A N1 B1 19.9(2)
C1 C12C N1 C12A 27.5(2)
C4A C12C N1 C12A -158.88(16)
C1 C12C N1 B1 -154.33(17)
C4A C12C N1 B1 19.3(2)
C6 B1 N1 C12A 162.81(16)
C7 B1 N1 C12A -16.9(3)
C6 B1 N1 C12C -15.3(3)
C7 B1 N1 C12C 164.92(16)
